data_4071757
loop_
_publ_author_name
'Takao, Toshiro'
'Akiyoshi, Kazunori'
'Suzuki, Hiroharu'

_publ_section_title
;
 Preparation and Properties of Diruthenium Hydrido Complexes Having a
 Bridging Benzoquinone Ligand: Formation of an Alcohol Adduct of a
 \m-\h2:\h2-Benzoquinone Complex through Hydrogen Bonding
;
_journal_issue 16
_journal_name_full Organometallics
_journal_page_first 4199
_journal_paper_doi 10.1021/om800363f
_journal_volume 27
_journal_year 2008
_chemical_formula_sum 'C28 H38 O2 Ru2'
_chemical_formula_weight 608.72
_chemical_name_systematic
; 
 ? 
;
_space_group_IT_number 14
_symmetry_cell_setting monoclinic
_symmetry_space_group_name_Hall '-P 2yab'
_symmetry_space_group_name_H-M 'P 1 21/a 1'
_atom_sites_solution_hydrogens geom
_atom_sites_solution_primary direct
_atom_sites_solution_secondary difmap
_audit_creation_method SHELXL-97
_cell_angle_alpha 90.00
_cell_angle_beta 113.0420(11)
_cell_angle_gamma 90.00
_cell_formula_units_Z 8
_cell_length_a 17.6283(5)
_cell_length_b 14.9024(4)
_cell_length_c 20.4564(7)
_cell_measurement_reflns_used 42498
_cell_measurement_temperature 153(2)
_cell_measurement_theta_max 27.48
_cell_measurement_theta_min 3.01
_cell_volume 4945.2(3)
_computing_cell_refinement 'PROCESS-AUTO (T.Higashi, 1998)'
_computing_data_collection 'PROCESS-AUTO (T.Higashi, 1998)'
_computing_data_reduction 'PROCESS-AUTO (T.Higashi, 1998)'
_computing_molecular_graphics 'ORTEX (P.McArdle, 1995)'
_computing_publication_material SHELXL-97
_computing_structure_refinement 'SHELXL-97 (Sheldrick, 1997)'
_computing_structure_solution 'SHELXS-97 (Sheldrick, 1990)'
_diffrn_ambient_temperature 153(2)
_diffrn_detector_area_resol_mean 100
_diffrn_measured_fraction_theta_full 0.989
_diffrn_measured_fraction_theta_max 0.989
_diffrn_measurement_device_type 'Rigaku R-AXIS RAPID Imaging Plate'
_diffrn_measurement_method 'oscillation photograph'
_diffrn_radiation_monochromator graphite
_diffrn_radiation_source 'Rigaku Rotating Anode ultraX18'
_diffrn_radiation_type MoK\a
_diffrn_radiation_wavelength 0.71069
_diffrn_reflns_av_R_equivalents 0.0300
_diffrn_reflns_av_sigmaI/netI 0.0261
_diffrn_reflns_limit_h_max 22
_diffrn_reflns_limit_h_min -22
_diffrn_reflns_limit_k_max 17
_diffrn_reflns_limit_k_min -19
_diffrn_reflns_limit_l_max 26
_diffrn_reflns_limit_l_min -26
_diffrn_reflns_number 42498
_diffrn_reflns_theta_full 27.48
_diffrn_reflns_theta_max 27.48
_diffrn_reflns_theta_min 3.01
_exptl_absorpt_coefficient_mu 1.244
_exptl_absorpt_correction_T_max 0.9129
_exptl_absorpt_correction_T_min 0.7758
_exptl_absorpt_correction_type numerical
_exptl_absorpt_process_details 'NUMABS (T.Higashi, 1999)'
_exptl_crystal_colour red
_exptl_crystal_density_diffrn 1.635
_exptl_crystal_density_meas ?
_exptl_crystal_density_method 'not measured'
_exptl_crystal_description block
_exptl_crystal_F_000 2480
_exptl_crystal_size_max 0.500
_exptl_crystal_size_mid 0.180
_exptl_crystal_size_min 0.140
_refine_diff_density_max 2.167
_refine_diff_density_min -0.619
_refine_diff_density_rms 0.091
_refine_ls_extinction_method none
_refine_ls_goodness_of_fit_ref 1.103
_refine_ls_hydrogen_treatment mixed
_refine_ls_matrix_type full
_refine_ls_number_parameters 634
_refine_ls_number_reflns 11219
_refine_ls_number_restraints 0
_refine_ls_restrained_S_all 1.103
_refine_ls_R_factor_all 0.0402
_refine_ls_R_factor_gt 0.0333
_refine_ls_shift/su_max 0.002
_refine_ls_shift/su_mean 0.000
_refine_ls_structure_factor_coef Fsqd
_refine_ls_weighting_details 'calc w=1/[\s^2^(Fo^2^)+(0.0153P)^2^+10.4929P] where P=(Fo^2^+2Fc^2^)/3'
_refine_ls_weighting_scheme calc
_refine_ls_wR_factor_gt 0.0666
_refine_ls_wR_factor_ref 0.0689
_reflns_number_gt 9782
_reflns_number_total 11667
_reflns_threshold_expression >2sigma(I)
_cod_data_source_file om800363f-file002.cif
_cod_data_source_block 3
_cod_depositor_comments
;
The following automatic conversions were performed:
'_atom_site_symetry_multiplicity' tag replaced with
'_atom_site_symmetry_multiplicity'.

Automatic conversion script
Id: cif_correct_tags 1440 2010-10-19 06:21:57Z saulius 

The following automatic conversions were performed:

'_symmetry_cell_setting' value 'Monoclinic' changed to 'monoclinic'
according to /home/saulius/struct/CIF-dictionaries/cif_core.dic
dictionary named 'cif_core.dic' version 2.4.1 from 2010-06-29.

Automatic conversion script
Id: cif_fix_values 1715 2011-07-08 13:25:40Z adriana 

The following automatic conversions were performed:

'_exptl_crystal_density_meas' value 'not measured' was changed to '?'
- the value is perceived as not measured.

Automatic conversion script
Id: cif_fix_values 3008 2015-01-20 13:52:24Z robertas 
;
_cod_original_cell_volume 4945.2(2)
_cod_original_sg_symbol_H-M P21/a
_cod_database_code 4071757

loop_
_symmetry_equiv_pos_as_xyz
'x, y, z'
'x+1/2, -y+1/2, z'
'-x, -y, -z'
'-x-1/2, y-1/2, -z'

loop_
_atom_site_label
_atom_site_type_symbol
_atom_site_fract_x
_atom_site_fract_y
_atom_site_fract_z
_atom_site_U_iso_or_equiv
_atom_site_adp_type
_atom_site_occupancy
_atom_site_symmetry_multiplicity
_atom_site_calc_flag
_atom_site_refinement_flags
Ru1 Ru 0.168693(14) 0.204276(15) 0.089954(11) 0.01702(5) Uani 1 1 d .
Ru2 Ru 0.304293(13) 0.212863(14) 0.228644(11) 0.01519(5) Uani 1 1 d .
C1 C 0.15848(19) 0.09272(19) 0.21560(16) 0.0227(6) Uani 1 1 d .
C2 C 0.12720(18) 0.09406(19) 0.13787(16) 0.0220(6) Uani 1 1 d .
H2A H 0.067(2) 0.083(2) 0.1151(19) 0.035(10) Uiso 1 1 d .
C3 C 0.1791(2) 0.0629(2) 0.10328(16) 0.0248(6) Uani 1 1 d .
H3A H 0.156(2) 0.033(2) 0.0628(19) 0.028(9) Uiso 1 1 d .
C4 C 0.2656(2) 0.03920(19) 0.14381(16) 0.0257(6) Uani 1 1 d .
C5 C 0.30084(19) 0.06840(19) 0.21913(16) 0.0216(6) Uani 1 1 d .
H5A H 0.353(2) 0.047(2) 0.2459(18) 0.027(9) Uiso 1 1 d .
C6 C 0.24860(19) 0.09431(19) 0.25406(15) 0.0213(6) Uani 1 1 d .
H6A H 0.265(2) 0.086(2) 0.3013(18) 0.022(8) Uiso 1 1 d .
O1 O 0.11250(14) 0.09140(16) 0.24810(12) 0.0314(5) Uani 1 1 d .
O2 O 0.30754(16) -0.00275(16) 0.11806(13) 0.0385(6) Uani 1 1 d .
C7 C 0.19052(17) 0.28966(19) 0.17432(15) 0.0198(6) Uani 1 1 d .
H7A H 0.2032(19) 0.350(2) 0.1635(16) 0.019(8) Uiso 1 1 d .
C8 C 0.19480(18) 0.2805(2) 0.24318(16) 0.0211(6) Uani 1 1 d .
H8A H 0.166(2) 0.236(2) 0.2586(18) 0.029(9) Uiso 1 1 d .
H8B H 0.211(2) 0.330(2) 0.2716(17) 0.021(8) Uiso 1 1 d .
C9 C 0.0660(2) 0.1948(2) -0.01484(15) 0.0280(7) Uani 1 1 d .
C10 C 0.1431(2) 0.1854(2) -0.02625(15) 0.0299(7) Uani 1 1 d .
C11 C 0.18822(19) 0.2636(2) -0.00584(15) 0.0274(7) Uani 1 1 d .
C12 C 0.14350(19) 0.3253(2) 0.01904(15) 0.0236(6) Uani 1 1 d .
C13 C 0.06828(18) 0.2826(2) 0.01373(15) 0.0236(6) Uani 1 1 d .
C14 C -0.0047(2) 0.1310(3) -0.03559(19) 0.0452(10) Uani 1 1 d .
H14A H 0.0160 0.0693 -0.0294 0.068 Uiso 1 1 calc R
H14B H -0.0410 0.1408 -0.0855 0.068 Uiso 1 1 calc R
H14C H -0.0357 0.1410 -0.0055 0.068 Uiso 1 1 calc R
C15 C 0.1644(3) 0.1038(3) -0.06043(19) 0.0465(10) Uani 1 1 d .
H15A H 0.1271 0.0543 -0.0620 0.070 Uiso 1 1 calc R
H15B H 0.2214 0.0856 -0.0325 0.070 Uiso 1 1 calc R
H15C H 0.1584 0.1188 -0.1088 0.070 Uiso 1 1 calc R
C16 C 0.2664(2) 0.2831(3) -0.01600(18) 0.0399(9) Uani 1 1 d .
H16A H 0.2955 0.3328 0.0151 0.060 Uiso 1 1 calc R
H16B H 0.2532 0.2996 -0.0656 0.060 Uiso 1 1 calc R
H16C H 0.3015 0.2296 -0.0041 0.060 Uiso 1 1 calc R
C17 C 0.1676(2) 0.4216(2) 0.03811(18) 0.0358(8) Uani 1 1 d .
H17A H 0.1334 0.4473 0.0613 0.054 Uiso 1 1 calc R
H17B H 0.1594 0.4557 -0.0051 0.054 Uiso 1 1 calc R
H17C H 0.2258 0.4246 0.0705 0.054 Uiso 1 1 calc R
C18 C -0.0005(2) 0.3265(3) 0.0281(2) 0.0398(9) Uani 1 1 d .
H18A H 0.0216 0.3763 0.0614 0.060 Uiso 1 1 calc R
H18B H -0.0261 0.2825 0.0487 0.060 Uiso 1 1 calc R
H18C H -0.0419 0.3494 -0.0165 0.060 Uiso 1 1 calc R
C19 C 0.42515(18) 0.1977(2) 0.31765(15) 0.0228(6) Uani 1 1 d .
C20 C 0.38955(18) 0.2799(2) 0.32696(14) 0.0208(6) Uani 1 1 d .
C21 C 0.38065(18) 0.3378(2) 0.26755(15) 0.0210(6) Uani 1 1 d .
C22 C 0.41172(18) 0.2920(2) 0.22240(16) 0.0234(6) Uani 1 1 d .
C23 C 0.43737(18) 0.2045(2) 0.25136(16) 0.0260(7) Uani 1 1 d .
C24 C 0.4505(2) 0.1226(2) 0.37066(17) 0.0319(7) Uani 1 1 d .
H24A H 0.4790 0.0763 0.3548 0.048 Uiso 1 1 calc R
H24B H 0.4015 0.0967 0.3748 0.048 Uiso 1 1 calc R
H24C H 0.4877 0.1458 0.4170 0.048 Uiso 1 1 calc R
C25 C 0.3753(2) 0.3050(2) 0.39231(16) 0.0270(7) Uani 1 1 d .
H25A H 0.3337 0.3526 0.3806 0.041 Uiso 1 1 calc R
H25B H 0.4270 0.3265 0.4290 0.041 Uiso 1 1 calc R
H25C H 0.3559 0.2524 0.4100 0.041 Uiso 1 1 calc R
C26 C 0.3534(2) 0.4339(2) 0.25963(18) 0.0313(7) Uani 1 1 d .
H26A H 0.3111 0.4418 0.2791 0.047 Uiso 1 1 calc R
H26B H 0.3306 0.4502 0.2092 0.047 Uiso 1 1 calc R
H26C H 0.4007 0.4725 0.2854 0.047 Uiso 1 1 calc R
C27 C 0.4223(2) 0.3315(3) 0.15935(18) 0.0354(8) Uani 1 1 d .
H27A H 0.4233 0.2833 0.1271 0.053 Uiso 1 1 calc R
H27B H 0.4743 0.3649 0.1751 0.053 Uiso 1 1 calc R
H27C H 0.3763 0.3721 0.1345 0.053 Uiso 1 1 calc R
C28 C 0.4795(2) 0.1380(3) 0.22229(19) 0.0358(8) Uani 1 1 d .
H28A H 0.4824 0.0798 0.2455 0.054 Uiso 1 1 calc R
H28B H 0.5354 0.1589 0.2313 0.054 Uiso 1 1 calc R
H28C H 0.4484 0.1316 0.1710 0.054 Uiso 1 1 calc R
Ru3 Ru 0.122028(14) 0.694805(15) 0.301435(12) 0.01829(6) Uani 1 1 d .
Ru4 Ru 0.260927(14) 0.696173(15) 0.438801(12) 0.01891(6) Uani 1 1 d .
C29 C 0.0982(2) 0.6167(2) 0.43391(17) 0.0284(7) Uani 1 1 d .
C30 C 0.0649(2) 0.6088(2) 0.35692(17) 0.0288(7) Uani 1 1 d .
H30A H 0.004(2) 0.608(2) 0.3323(18) 0.030(9) Uiso 1 1 d .
C31 C 0.1099(2) 0.5579(2) 0.32432(17) 0.0292(7) Uani 1 1 d .
H31A H 0.078(2) 0.523(2) 0.279(2) 0.035(10) Uiso 1 1 d .
C32 C 0.1928(2) 0.5240(2) 0.36599(18) 0.0314(7) Uani 1 1 d .
C33 C 0.2328(2) 0.5562(2) 0.43980(18) 0.0296(7) Uani 1 1 d .
H33A H 0.284(2) 0.518(2) 0.4690(19) 0.033(10) Uiso 1 1 d .
C34 C 0.1869(2) 0.6034(2) 0.47261(17) 0.0287(7) Uani 1 1 d .
H34A H 0.205(2) 0.605(2) 0.5228(18) 0.022(8) Uiso 1 1 d .
O3 O 0.05401(16) 0.6359(2) 0.46698(14) 0.0452(7) Uani 1 1 d .
O4 O 0.22816(18) 0.47030(17) 0.34114(15) 0.0457(7) Uani 1 1 d .
C35 C 0.1608(2) 0.7902(2) 0.37976(17) 0.0273(7) Uani 1 1 d .
H35A H 0.183(2) 0.844(3) 0.3651(19) 0.035(10) Uiso 1 1 d .
C36 C 0.1659(2) 0.7954(2) 0.44909(19) 0.0318(7) Uani 1 1 d .
H36A H 0.130(3) 0.763(3) 0.465(2) 0.046(12) Uiso 1 1 d .
H36B H 0.193(2) 0.849(3) 0.477(2) 0.039(10) Uiso 1 1 d .
C37 C 0.00866(19) 0.7163(2) 0.20247(15) 0.0261(6) Uani 1 1 d .
C38 C 0.0600(2) 0.6550(2) 0.18448(15) 0.0270(7) Uani 1 1 d .
C39 C 0.1371(2) 0.6981(2) 0.19719(16) 0.0284(7) Uani 1 1 d .
C40 C 0.1326(2) 0.7875(2) 0.22151(16) 0.0282(7) Uani 1 1 d .
C41 C 0.0528(2) 0.7988(2) 0.22469(16) 0.0288(7) Uani 1 1 d .
C42 C -0.0785(2) 0.6981(3) 0.19373(18) 0.0371(8) Uani 1 1 d .
H42A H -0.0830 0.6361 0.2079 0.056 Uiso 1 1 calc R
H42B H -0.1155 0.7067 0.1439 0.056 Uiso 1 1 calc R
H42C H -0.0940 0.7395 0.2237 0.056 Uiso 1 1 calc R
C43 C 0.0339(3) 0.5643(2) 0.15127(17) 0.0399(9) Uani 1 1 d .
H43A H 0.0802 0.5223 0.1704 0.060 Uiso 1 1 calc R
H43B H 0.0168 0.5690 0.0997 0.060 Uiso 1 1 calc R
H43C H -0.0123 0.5424 0.1620 0.060 Uiso 1 1 calc R
C44 C 0.2055(2) 0.6578(3) 0.18147(19) 0.0399(8) Uani 1 1 d .
H44A H 0.2121 0.5946 0.1960 0.060 Uiso 1 1 calc R
H44B H 0.2567 0.6903 0.2077 0.060 Uiso 1 1 calc R
H44C H 0.1924 0.6619 0.1304 0.060 Uiso 1 1 calc R
C45 C 0.1941(2) 0.8616(2) 0.2303(2) 0.0378(8) Uani 1 1 d .
H45A H 0.1992 0.8986 0.2714 0.057 Uiso 1 1 calc R
H45B H 0.1753 0.8989 0.1875 0.057 Uiso 1 1 calc R
H45C H 0.2479 0.8354 0.2378 0.057 Uiso 1 1 calc R
C46 C 0.01956(15) 0.88495(15) 0.24155(10) 0.0437(9) Uani 1 1 d .
H46A H 0.0640 0.9173 0.2788 0.065 Uiso 1 1 calc R
H46B H -0.0244 0.8713 0.2581 0.065 Uiso 1 1 calc R
H46C H -0.0026 0.9222 0.1987 0.065 Uiso 1 1 calc R
C47 C 0.37943(9) 0.66969(10) 0.52864(7) 0.0333(8) Uani 1 1 d R
C48 C 0.35848(8) 0.76043(10) 0.53060(7) 0.0368(8) Uani 1 1 d R
C49 C 0.35790(8) 0.80325(10) 0.46703(8) 0.0343(8) Uani 1 1 d R
C50 C 0.37810(8) 0.73826(10) 0.42634(9) 0.0285(7) Uani 1 1 d R
C51 C 0.39033(8) 0.65637(10) 0.46331(7) 0.0302(7) Uani 1 1 d R
C52 C 0.39663(10) 0.60476(10) 0.58815(8) 0.0593(13) Uani 1 1 d R
H52A H 0.3911 0.5434 0.5697 0.089 Uiso 1 1 calc R
H52B H 0.3573 0.6143 0.6106 0.089 Uiso 1 1 calc R
H52C H 0.4528 0.6139 0.6233 0.089 Uiso 1 1 calc R
C53 C 0.3470(3) 0.8058(4) 0.5917(2) 0.0678(16) Uani 1 1 d .
H53A H 0.3182 0.8629 0.5757 0.102 Uiso 1 1 calc R
H53B H 0.4010 0.8169 0.6299 0.102 Uiso 1 1 calc R
H53C H 0.3144 0.7670 0.6095 0.102 Uiso 1 1 calc R
C54 C 0.3471(3) 0.9019(3) 0.4499(3) 0.0589(12) Uani 1 1 d .
H54A H 0.3077 0.9272 0.4679 0.088 Uiso 1 1 calc R
H54B H 0.3263 0.9102 0.3984 0.088 Uiso 1 1 calc R
H54C H 0.4003 0.9324 0.4725 0.088 Uiso 1 1 calc R
C55 C 0.4183(3) 0.5708(3) 0.4394(2) 0.0540(11) Uani 1 1 d .
H55A H 0.4177 0.5213 0.4708 0.081 Uiso 1 1 calc R
H55B H 0.4744 0.5788 0.4414 0.081 Uiso 1 1 calc R
H55C H 0.3809 0.5569 0.3905 0.081 Uiso 1 1 calc R
C56 C 0.3924(2) 0.7514(3) 0.3596(2) 0.0478(10) Uani 1 1 d .
H56A H 0.3664 0.7024 0.3264 0.072 Uiso 1 1 calc R
H56B H 0.4518 0.7517 0.3708 0.072 Uiso 1 1 calc R
H56C H 0.3685 0.8088 0.3378 0.072 Uiso 1 1 calc R

loop_
_atom_site_aniso_label
_atom_site_aniso_U_11
_atom_site_aniso_U_22
_atom_site_aniso_U_33
_atom_site_aniso_U_23
_atom_site_aniso_U_13
_atom_site_aniso_U_12
Ru1 0.01720(11) 0.01868(11) 0.01348(10) 0.00042(8) 0.00417(9) 0.00019(8)
Ru2 0.01454(11) 0.01638(11) 0.01412(10) -0.00120(8) 0.00503(8) 0.00114(8)
C1 0.0255(16) 0.0173(14) 0.0242(15) 0.0018(11) 0.0087(12) -0.0039(11)
C2 0.0188(15) 0.0199(14) 0.0235(15) 0.0007(11) 0.0042(12) -0.0030(11)
C3 0.0318(17) 0.0202(15) 0.0191(14) -0.0044(11) 0.0066(13) -0.0042(12)
C4 0.0343(18) 0.0162(14) 0.0261(15) -0.0026(11) 0.0111(14) 0.0022(12)
C5 0.0224(15) 0.0172(13) 0.0217(14) -0.0003(11) 0.0049(12) 0.0037(11)
C6 0.0252(15) 0.0202(14) 0.0166(14) 0.0036(11) 0.0059(12) -0.0011(11)
O1 0.0299(12) 0.0371(13) 0.0297(12) 0.0031(10) 0.0144(10) -0.0051(10)
O2 0.0439(15) 0.0339(13) 0.0367(14) -0.0099(11) 0.0148(12) 0.0115(11)
C7 0.0161(14) 0.0192(14) 0.0211(14) 0.0009(11) 0.0040(11) 0.0052(10)
C8 0.0191(14) 0.0200(14) 0.0242(15) -0.0038(12) 0.0087(12) 0.0045(11)
C9 0.0272(17) 0.0343(17) 0.0150(14) 0.0044(12) 0.0002(12) -0.0057(13)
C10 0.044(2) 0.0375(18) 0.0125(13) 0.0104(12) 0.0153(13) 0.0205(15)
C11 0.0236(16) 0.0438(19) 0.0122(13) 0.0040(12) 0.0041(12) 0.0010(13)
C12 0.0245(15) 0.0278(16) 0.0172(14) 0.0061(12) 0.0069(12) -0.0008(12)
C13 0.0195(14) 0.0305(16) 0.0179(14) 0.0105(12) 0.0043(11) 0.0029(12)
C14 0.043(2) 0.049(2) 0.0279(18) 0.0051(16) -0.0036(16) -0.0191(18)
C15 0.066(3) 0.047(2) 0.0232(17) -0.0093(16) 0.0141(18) 0.011(2)
C16 0.0247(18) 0.072(3) 0.0238(17) 0.0038(17) 0.0105(14) 0.0003(17)
C17 0.048(2) 0.0285(18) 0.0293(17) 0.0068(13) 0.0135(16) -0.0073(15)
C18 0.0312(19) 0.055(2) 0.0367(19) 0.0199(17) 0.0169(16) 0.0125(16)
C19 0.0156(14) 0.0291(16) 0.0186(14) -0.0049(11) 0.0013(11) -0.0005(11)
C20 0.0184(14) 0.0257(15) 0.0152(13) -0.0044(11) 0.0033(11) -0.0044(11)
C21 0.0185(14) 0.0231(14) 0.0191(14) -0.0039(11) 0.0049(11) -0.0065(11)
C22 0.0162(14) 0.0322(16) 0.0221(14) -0.0042(12) 0.0080(12) -0.0063(12)
C23 0.0162(14) 0.0382(18) 0.0224(15) -0.0070(13) 0.0063(12) 0.0018(12)
C24 0.0261(17) 0.0344(18) 0.0249(16) 0.0048(13) -0.0009(13) 0.0058(13)
C25 0.0298(17) 0.0323(17) 0.0185(14) -0.0038(12) 0.0090(13) 0.0001(13)
C26 0.0386(19) 0.0229(16) 0.0331(17) -0.0010(13) 0.0147(15) -0.0060(13)
C27 0.0263(17) 0.057(2) 0.0272(17) 0.0008(15) 0.0146(14) -0.0086(15)
C28 0.0242(17) 0.046(2) 0.0374(19) -0.0104(16) 0.0122(15) 0.0072(14)
Ru3 0.02041(12) 0.01686(11) 0.01527(11) 0.00024(8) 0.00445(9) -0.00113(8)
Ru4 0.01909(12) 0.01988(12) 0.01550(11) -0.00162(8) 0.00434(9) -0.00083(8)
C29 0.0299(17) 0.0316(17) 0.0252(16) 0.0036(13) 0.0123(14) -0.0051(13)
C30 0.0240(17) 0.0369(18) 0.0232(15) 0.0059(13) 0.0067(13) -0.0063(13)
C31 0.0367(19) 0.0249(16) 0.0235(16) 0.0005(12) 0.0090(14) -0.0104(13)
C32 0.043(2) 0.0175(15) 0.0358(18) -0.0013(13) 0.0179(16) -0.0019(13)
C33 0.0317(18) 0.0227(16) 0.0321(17) 0.0067(13) 0.0100(14) 0.0035(13)
C34 0.0323(18) 0.0328(17) 0.0191(15) 0.0035(12) 0.0080(13) -0.0034(13)
O3 0.0373(15) 0.0691(19) 0.0354(14) 0.0009(13) 0.0209(12) -0.0015(13)
O4 0.0580(18) 0.0287(13) 0.0537(17) -0.0091(12) 0.0252(14) 0.0062(12)
C35 0.0280(17) 0.0217(15) 0.0293(16) 0.0007(12) 0.0080(13) 0.0043(12)
C36 0.0327(18) 0.0328(18) 0.0320(18) -0.0111(14) 0.0151(15) 0.0023(14)
C37 0.0257(16) 0.0310(16) 0.0159(14) 0.0033(12) 0.0021(12) -0.0035(12)
C38 0.0373(18) 0.0284(16) 0.0126(13) 0.0018(11) 0.0067(13) -0.0074(13)
C39 0.0366(18) 0.0305(17) 0.0183(14) 0.0053(12) 0.0108(13) -0.0020(13)
C40 0.0305(17) 0.0254(16) 0.0230(15) 0.0073(12) 0.0042(13) -0.0046(13)
C41 0.0285(17) 0.0279(17) 0.0191(14) 0.0052(12) -0.0023(12) 0.0029(12)
C42 0.0269(18) 0.050(2) 0.0273(17) 0.0043(15) 0.0024(14) -0.0066(15)
C43 0.064(3) 0.0352(19) 0.0190(16) -0.0075(14) 0.0147(17) -0.0180(17)
C44 0.044(2) 0.050(2) 0.0320(19) 0.0039(16) 0.0217(17) 0.0023(17)
C45 0.037(2) 0.0287(18) 0.0384(19) 0.0084(14) 0.0052(16) -0.0100(14)
C46 0.045(2) 0.0314(19) 0.042(2) 0.0051(16) 0.0033(17) 0.0112(16)
C47 0.0187(16) 0.055(2) 0.0196(15) 0.0015(14) 0.0002(12) -0.0031(14)
C48 0.0229(17) 0.058(2) 0.0270(17) -0.0195(16) 0.0072(14) -0.0109(15)
C49 0.0240(17) 0.0296(18) 0.042(2) -0.0113(14) 0.0052(15) -0.0093(13)
C50 0.0192(15) 0.0400(19) 0.0234(15) -0.0025(13) 0.0053(12) -0.0066(13)
C51 0.0160(15) 0.048(2) 0.0225(15) 0.0048(14) 0.0027(12) 0.0085(13)
C52 0.038(2) 0.092(4) 0.033(2) 0.026(2) -0.0017(18) -0.004(2)
C53 0.034(2) 0.124(5) 0.044(2) -0.052(3) 0.0136(19) -0.015(2)
C54 0.049(3) 0.028(2) 0.086(3) -0.012(2) 0.012(2) -0.0131(18)
C55 0.037(2) 0.058(3) 0.058(3) -0.015(2) 0.009(2) 0.0171(19)
C56 0.031(2) 0.077(3) 0.035(2) 0.0013(19) 0.0122(17) -0.0131(19)

loop_
_atom_type_symbol
_atom_type_description
_atom_type_scat_dispersion_real
_atom_type_scat_dispersion_imag
_atom_type_scat_source
C C 0.0033 0.0016 'International Tables Vol C Tables 4.2.6.8 and 6.1.1.4'
H H 0.0000 0.0000 'International Tables Vol C Tables 4.2.6.8 and 6.1.1.4'
O O 0.0106 0.0060 'International Tables Vol C Tables 4.2.6.8 and 6.1.1.4'
Ru Ru -1.2594 0.8363 'International Tables Vol C Tables 4.2.6.8 and 6.1.1.4'

loop_
_geom_angle_atom_site_label_1
_geom_angle_atom_site_label_2
_geom_angle_atom_site_label_3
_geom_angle
C7 Ru1 C3 121.88(11)
C7 Ru1 C2 94.26(11)
C3 Ru1 C2 38.94(12)
C7 Ru1 C13 95.84(11)
C3 Ru1 C13 128.86(12)
C2 Ru1 C13 113.76(11)
C7 Ru1 C9 131.98(12)
C3 Ru1 C9 93.35(12)
C2 Ru1 C9 95.57(11)
C13 Ru1 C9 37.95(12)
C7 Ru1 C12 88.27(11)
C3 Ru1 C12 149.84(11)
C2 Ru1 C12 151.45(11)
C13 Ru1 C12 37.80(11)
C9 Ru1 C12 62.85(11)
C7 Ru1 C10 148.88(12)
C3 Ru1 C10 89.02(12)
C2 Ru1 C10 114.54(12)
C13 Ru1 C10 62.77(11)
C9 Ru1 C10 38.52(12)
C12 Ru1 C10 60.85(11)
C7 Ru1 C11 115.92(12)
C3 Ru1 C11 117.22(12)
C2 Ru1 C11 149.62(12)
C13 Ru1 C11 62.29(11)
C9 Ru1 C11 62.25(11)
C12 Ru1 C11 36.64(11)
C10 Ru1 C11 35.30(12)
C7 Ru1 Ru2 48.85(8)
C3 Ru1 Ru2 85.51(8)
C2 Ru1 Ru2 83.51(8)
C13 Ru1 Ru2 143.10(8)
C9 Ru1 Ru2 178.86(8)
C12 Ru1 Ru2 118.25(8)
C10 Ru1 Ru2 141.41(9)
C11 Ru1 Ru2 118.35(8)
C5 Ru2 C6 38.25(11)
C5 Ru2 C7 119.07(11)
C6 Ru2 C7 97.79(11)
C5 Ru2 C19 87.52(11)
C6 Ru2 C19 95.74(11)
C7 Ru2 C19 150.04(11)
C5 Ru2 C23 87.31(12)
C6 Ru2 C23 116.39(12)
C7 Ru2 C23 145.08(12)
C19 Ru2 C23 38.54(11)
C5 Ru2 C20 120.97(11)
C6 Ru2 C20 110.88(11)
C7 Ru2 C20 112.59(11)
C19 Ru2 C20 37.45(11)
C23 Ru2 C20 63.15(11)
C5 Ru2 C21 147.93(11)
C6 Ru2 C21 147.99(11)
C7 Ru2 C21 92.82(11)
C19 Ru2 C21 62.76(11)
C23 Ru2 C21 62.20(11)
C20 Ru2 C21 37.77(10)
C5 Ru2 C22 120.38(11)
C6 Ru2 C22 153.51(11)
C7 Ru2 C22 108.47(11)
C19 Ru2 C22 62.83(11)
C23 Ru2 C22 37.13(11)
C20 Ru2 C22 62.30(10)
C21 Ru2 C22 36.53(10)
C5 Ru2 C8 116.95(12)
C6 Ru2 C8 81.08(11)
C7 Ru2 C8 35.88(11)
C19 Ru2 C8 121.79(11)
C23 Ru2 C8 150.94(11)
C20 Ru2 C8 89.47(11)
C21 Ru2 C8 90.46(11)
C22 Ru2 C8 122.66(11)
C5 Ru2 Ru1 83.39(8)
C6 Ru2 Ru1 85.54(8)
C7 Ru2 Ru1 44.82(7)
C19 Ru2 Ru1 163.59(8)
C23 Ru2 Ru1 127.01(8)
C20 Ru2 Ru1 155.35(8)
C21 Ru2 Ru1 122.01(8)
C22 Ru2 Ru1 110.61(8)
C8 Ru2 Ru1 74.60(7)
O1 C1 C2 122.5(3)
O1 C1 C6 120.8(3)
C2 C1 C6 116.7(3)
C3 C2 C1 119.3(3)
C3 C2 Ru1 68.39(17)
C1 C2 Ru1 116.6(2)
C2 C3 C4 121.5(3)
C2 C3 Ru1 72.67(17)
C4 C3 Ru1 109.3(2)
O2 C4 C3 123.1(3)
O2 C4 C5 121.1(3)
C3 C4 C5 115.9(3)
C6 C5 C4 120.8(3)
C6 C5 Ru2 71.65(16)
C4 C5 Ru2 111.8(2)
C5 C6 C1 120.2(3)
C5 C6 Ru2 70.10(16)
C1 C6 Ru2 112.22(19)
C8 C7 Ru1 135.2(2)
C8 C7 Ru2 76.04(17)
Ru1 C7 Ru2 86.33(10)
C7 C8 Ru2 68.07(16)
C13 C9 C10 105.9(3)
C13 C9 C14 126.0(3)
C10 C9 C14 127.9(3)
C13 C9 Ru1 70.27(16)
C10 C9 Ru1 72.72(17)
C14 C9 Ru1 126.5(2)
C11 C10 C9 109.2(3)
C11 C10 C15 126.7(3)
C9 C10 C15 124.0(3)
C11 C10 Ru1 73.86(18)
C9 C10 Ru1 68.76(16)
C15 C10 Ru1 126.9(2)
C10 C11 C12 108.6(3)
C10 C11 C16 125.0(3)
C12 C11 C16 126.1(3)
C10 C11 Ru1 70.84(17)
C12 C11 Ru1 69.87(16)
C16 C11 Ru1 130.2(2)
C11 C12 C13 108.0(3)
C11 C12 C17 124.6(3)
C13 C12 C17 127.0(3)
C11 C12 Ru1 73.49(17)
C13 C12 Ru1 68.67(16)
C17 C12 Ru1 129.3(2)
C9 C13 C12 108.3(3)
C9 C13 C18 125.7(3)
C12 C13 C18 125.7(3)
C9 C13 Ru1 71.78(17)
C12 C13 Ru1 73.53(17)
C18 C13 Ru1 125.7(2)
C20 C19 C23 107.4(3)
C20 C19 C24 124.6(3)
C23 C19 C24 127.8(3)
C20 C19 Ru2 71.84(16)
C23 C19 Ru2 70.84(16)
C24 C19 Ru2 126.2(2)
C19 C20 C21 108.0(3)
C19 C20 C25 124.8(3)
C21 C20 C25 126.7(3)
C19 C20 Ru2 70.70(16)
C21 C20 Ru2 72.27(15)
C25 C20 Ru2 129.0(2)
C22 C21 C20 108.5(3)
C22 C21 C26 125.3(3)
C20 C21 C26 125.8(3)
C22 C21 Ru2 72.66(16)
C20 C21 Ru2 69.96(15)
C26 C21 Ru2 129.0(2)
C21 C22 C23 108.0(3)
C21 C22 C27 125.6(3)
C23 C22 C27 126.2(3)
C21 C22 Ru2 70.80(16)
C23 C22 Ru2 68.89(17)
C27 C22 Ru2 129.8(2)
C22 C23 C19 108.1(3)
C22 C23 C28 124.4(3)
C19 C23 C28 127.0(3)
C22 C23 Ru2 73.98(17)
C19 C23 Ru2 70.62(16)
C28 C23 Ru2 127.3(2)
C35 Ru3 C31 121.72(13)
C35 Ru3 C30 94.62(13)
C31 Ru3 C30 38.76(13)
C35 Ru3 C40 92.65(13)
C31 Ru3 C40 144.23(12)
C30 Ru3 C40 159.51(12)
C35 Ru3 C41 89.51(12)
C31 Ru3 C41 139.26(12)
C30 Ru3 C41 122.68(13)
C40 Ru3 C41 38.19(13)
C35 Ru3 C37 120.90(12)
C31 Ru3 C37 101.85(12)
C30 Ru3 C37 97.06(12)
C40 Ru3 C37 62.90(11)
C41 Ru3 C37 37.53(11)
C35 Ru3 C39 126.79(13)
C31 Ru3 C39 106.83(12)
C30 Ru3 C39 138.54(12)
C40 Ru3 C39 37.58(12)
C41 Ru3 C39 63.09(12)
C37 Ru3 C39 62.33(12)
C35 Ru3 C38 151.08(12)
C31 Ru3 C38 86.17(12)
C30 Ru3 C38 105.13(12)
C40 Ru3 C38 62.00(11)
C41 Ru3 C38 62.11(12)
C37 Ru3 C38 36.88(12)
C39 Ru3 C38 36.80(12)
C35 Ru3 Ru4 49.03(9)
C31 Ru3 Ru4 85.02(9)
C30 Ru3 Ru4 83.58(8)
C40 Ru3 Ru4 115.33(8)
C41 Ru3 Ru4 134.70(8)
C37 Ru3 Ru4 169.85(8)
C39 Ru3 Ru4 123.14(9)
C38 Ru3 Ru4 152.56(9)
C33 Ru4 C34 38.28(13)
C33 Ru4 C35 118.94(13)
C34 Ru4 C35 97.23(13)
C33 Ru4 C48 121.31(10)
C34 Ru4 C48 111.53(9)
C35 Ru4 C48 112.35(9)
C33 Ru4 C47 88.02(10)
C34 Ru4 C47 96.35(9)
C35 Ru4 C47 149.45(9)
C48 Ru4 C47 37.1
C33 Ru4 C51 87.66(10)
C34 Ru4 C51 116.56(10)
C35 Ru4 C51 145.67(10)
C48 Ru4 C51 62.2
C47 Ru4 C51 37.9
C33 Ru4 C49 147.67(10)
C34 Ru4 C49 148.86(9)
C35 Ru4 C49 93.15(9)
C48 Ru4 C49 37.9
C47 Ru4 C49 62.4
C51 Ru4 C49 61.2
C33 Ru4 C50 119.63(10)
C34 Ru4 C50 153.10(10)
C35 Ru4 C50 109.37(10)
C48 Ru4 C50 62.3
C47 Ru4 C50 62.4
C51 Ru4 C50 36.6
C49 Ru4 C50 36.5
C33 Ru4 C36 116.35(13)
C34 Ru4 C36 80.35(13)
C35 Ru4 C36 35.75(12)
C48 Ru4 C36 89.76(10)
C47 Ru4 C36 121.49(10)
C51 Ru4 C36 150.62(10)
C49 Ru4 C36 91.59(10)
C50 Ru4 C36 124.01(10)
C33 Ru4 Ru3 83.81(9)
C34 Ru4 Ru3 85.45(8)
C35 Ru4 Ru3 44.51(8)
C48 Ru4 Ru3 154.61(4)
C47 Ru4 Ru3 164.38(4)
C51 Ru4 Ru3 128.15(4)
C49 Ru4 Ru3 121.40(4)
C50 Ru4 Ru3 110.61(4)
C36 Ru4 Ru3 74.13(9)
O3 C29 C30 122.2(3)
O3 C29 C34 119.9(3)
C30 C29 C34 117.9(3)
C31 C30 C29 118.9(3)
C31 C30 Ru3 67.70(17)
C29 C30 Ru3 116.1(2)
C30 C31 C32 121.3(3)
C30 C31 Ru3 73.53(18)
C32 C31 Ru3 107.2(2)
O4 C32 C31 122.1(3)
O4 C32 C33 121.0(3)
C31 C32 C33 116.8(3)
C34 C33 C32 120.9(3)
C34 C33 Ru4 72.53(19)
C32 C33 Ru4 109.0(2)
C33 C34 C29 119.7(3)
C33 C34 Ru4 69.19(18)
C29 C34 Ru4 112.7(2)
C36 C35 Ru3 135.0(3)
C36 C35 Ru4 76.0(2)
Ru3 C35 Ru4 86.46(11)
C35 C36 Ru4 68.25(18)
C41 C37 C38 108.0(3)
C41 C37 C42 126.8(3)
C38 C37 C42 125.1(3)
C41 C37 Ru3 69.76(17)
C38 C37 Ru3 73.21(17)
C42 C37 Ru3 126.2(2)
C39 C38 C37 108.5(3)
C39 C38 C43 126.0(3)
C37 C38 C43 125.3(3)
C39 C38 Ru3 70.28(17)
C37 C38 Ru3 69.92(16)
C43 C38 Ru3 130.1(2)
C38 C39 C40 107.5(3)
C38 C39 C44 124.7(3)
C40 C39 C44 127.5(3)
C38 C39 Ru3 72.92(17)
C40 C39 Ru3 69.40(17)
C44 C39 Ru3 127.0(2)
C39 C40 C41 108.2(3)
C39 C40 C45 125.8(3)
C41 C40 C45 125.3(3)
C39 C40 Ru3 73.02(17)
C41 C40 Ru3 70.93(17)
C45 C40 Ru3 129.5(2)
C37 C41 C40 107.7(3)
C37 C41 C46 126.3(3)
C40 C41 C46 125.7(3)
C37 C41 Ru3 72.70(17)
C40 C41 Ru3 70.88(17)
C46 C41 Ru3 126.4(2)
C48 C47 C51 107.0
C48 C47 C52 124.9
C51 C47 C52 127.7
C48 C47 Ru4 71.3
C51 C47 Ru4 71.2
C52 C47 Ru4 128.2
C47 C48 C49 108.0
C47 C48 C53 125.3(2)
C49 C48 C53 126.5(2)
C47 C48 Ru4 71.6
C49 C48 Ru4 72.4
C53 C48 Ru4 126.08(18)
C50 C49 C48 108.3
C50 C49 C54 124.8(2)
C48 C49 C54 126.6(2)
C50 C49 Ru4 72.7
C48 C49 Ru4 69.7
C54 C49 Ru4 128.36(18)
C51 C50 C49 107.4
C51 C50 C56 124.0(2)
C49 C50 C56 128.4(2)
C51 C50 Ru4 69.8
C49 C50 Ru4 70.9
C56 C50 Ru4 128.74(17)
C50 C51 C47 109.4
C50 C51 C55 123.9(2)
C47 C51 C55 126.5(2)
C50 C51 Ru4 73.7
C47 C51 Ru4 70.9
C55 C51 Ru4 126.03(18)

loop_
_geom_bond_atom_site_label_1
_geom_bond_atom_site_label_2
_geom_bond_distance
Ru1 C7 2.056(3)
Ru1 C3 2.124(3)
Ru1 C2 2.181(3)
Ru1 C13 2.183(3)
Ru1 C9 2.203(3)
Ru1 C12 2.248(3)
Ru1 C10 2.257(3)
Ru1 C11 2.295(3)
Ru1 Ru2 2.9104(3)
Ru2 C5 2.160(3)
Ru2 C6 2.181(3)
Ru2 C7 2.196(3)
Ru2 C19 2.206(3)
Ru2 C23 2.209(3)
Ru2 C20 2.221(3)
Ru2 C21 2.252(3)
Ru2 C22 2.276(3)
Ru2 C8 2.297(3)
C1 O1 1.233(4)
C1 C2 1.465(4)
C1 C6 1.471(4)
C2 C3 1.436(4)
C3 C4 1.466(5)
C4 O2 1.232(4)
C4 C5 1.483(4)
C5 C6 1.422(4)
C7 C8 1.388(4)
C9 C13 1.426(5)
C9 C10 1.472(5)
C9 C14 1.492(5)
C10 C11 1.381(5)
C10 C15 1.521(5)
C11 C12 1.429(4)
C11 C16 1.500(4)
C12 C13 1.436(4)
C12 C17 1.504(4)
C13 C18 1.505(5)
C19 C20 1.422(4)
C19 C23 1.457(4)
C19 C24 1.500(4)
C20 C21 1.448(4)
C20 C25 1.501(4)
C21 C22 1.420(4)
C21 C26 1.499(4)
C22 C23 1.429(4)
C22 C27 1.494(4)
C23 C28 1.495(4)
Ru3 C35 2.049(3)
Ru3 C31 2.122(3)
Ru3 C30 2.200(3)
Ru3 C40 2.203(3)
Ru3 C41 2.203(3)
Ru3 C37 2.242(3)
Ru3 C39 2.251(3)
Ru3 C38 2.286(3)
Ru3 Ru4 2.9165(3)
Ru4 C33 2.146(3)
Ru4 C34 2.190(3)
Ru4 C35 2.206(3)
Ru4 C48 2.2074(13)
Ru4 C47 2.2118(14)
Ru4 C51 2.2163(13)
Ru4 C49 2.2426(14)
Ru4 C50 2.2665(14)
Ru4 C36 2.305(3)
C29 O3 1.248(4)
C29 C30 1.454(4)
C29 C34 1.464(5)
C30 C31 1.436(5)
C31 C32 1.465(5)
C32 O4 1.239(4)
C32 C33 1.474(5)
C33 C34 1.422(5)
C35 C36 1.388(5)
C37 C41 1.431(4)
C37 C38 1.433(5)
C37 C42 1.501(5)
C38 C39 1.432(5)
C38 C43 1.502(4)
C39 C40 1.435(5)
C39 C44 1.489(5)
C40 C41 1.442(5)
C40 C45 1.509(4)
C41 C46 1.507(4)
C47 C48 1.4064
C47 C51 1.4364
C47 C52 1.4905
C48 C49 1.4449
C48 C53 1.503(4)
C49 C50 1.4106
C49 C54 1.505(4)
C50 C51 1.4071
C50 C56 1.495(4)
C51 C55 1.516(4)

loop_
_geom_torsion_atom_site_label_1
_geom_torsion_atom_site_label_2
_geom_torsion_atom_site_label_3
_geom_torsion_atom_site_label_4
_geom_torsion
C7 Ru1 Ru2 C5 144.13(14)
C3 Ru1 Ru2 C5 3.59(12)
C2 Ru1 Ru2 C5 42.67(12)
C13 Ru1 Ru2 C5 164.25(15)
C9 Ru1 Ru2 C5 7(4)
C12 Ru1 Ru2 C5 -156.86(12)
C10 Ru1 Ru2 C5 -79.17(16)
C11 Ru1 Ru2 C5 -115.03(13)
C7 Ru1 Ru2 C6 105.76(14)
C3 Ru1 Ru2 C6 -34.78(12)
C2 Ru1 Ru2 C6 4.29(11)
C13 Ru1 Ru2 C6 125.88(15)
C9 Ru1 Ru2 C6 -32(4)
C12 Ru1 Ru2 C6 164.76(12)
C10 Ru1 Ru2 C6 -117.55(16)
C11 Ru1 Ru2 C6 -153.41(13)
C3 Ru1 Ru2 C7 -140.54(14)
C2 Ru1 Ru2 C7 -101.46(14)
C13 Ru1 Ru2 C7 20.12(17)
C9 Ru1 Ru2 C7 -137(4)
C12 Ru1 Ru2 C7 59.01(14)
C10 Ru1 Ru2 C7 136.70(18)
C11 Ru1 Ru2 C7 100.84(15)
C7 Ru1 Ru2 C19 -159.1(3)
C3 Ru1 Ru2 C19 60.4(3)
C2 Ru1 Ru2 C19 99.4(3)
C13 Ru1 Ru2 C19 -139.0(3)
C9 Ru1 Ru2 C19 64(4)
C12 Ru1 Ru2 C19 -100.1(3)
C10 Ru1 Ru2 C19 -22.4(3)
C11 Ru1 Ru2 C19 -58.3(3)
C7 Ru1 Ru2 C23 -134.28(16)
C3 Ru1 Ru2 C23 85.18(14)
C2 Ru1 Ru2 C23 124.25(13)
C13 Ru1 Ru2 C23 -114.16(17)
C9 Ru1 Ru2 C23 88(4)
C12 Ru1 Ru2 C23 -75.28(14)
C10 Ru1 Ru2 C23 2.41(18)
C11 Ru1 Ru2 C23 -33.45(15)
C7 Ru1 Ru2 C20 -27.6(2)
C3 Ru1 Ru2 C20 -168.2(2)
C2 Ru1 Ru2 C20 -129.1(2)
C13 Ru1 Ru2 C20 -7.5(2)
C9 Ru1 Ru2 C20 -165(4)
C12 Ru1 Ru2 C20 31.4(2)
C10 Ru1 Ru2 C20 109.1(2)
C11 Ru1 Ru2 C20 73.2(2)
C7 Ru1 Ru2 C21 -56.86(14)
C3 Ru1 Ru2 C21 162.60(12)
C2 Ru1 Ru2 C21 -158.32(12)
C13 Ru1 Ru2 C21 -36.73(16)
C9 Ru1 Ru2 C21 166(4)
C12 Ru1 Ru2 C21 2.15(13)
C10 Ru1 Ru2 C21 79.84(16)
C11 Ru1 Ru2 C21 43.98(13)
C7 Ru1 Ru2 C22 -95.84(14)
C3 Ru1 Ru2 C22 123.62(12)
C2 Ru1 Ru2 C22 162.69(12)
C13 Ru1 Ru2 C22 -75.72(16)
C9 Ru1 Ru2 C22 127(4)
C12 Ru1 Ru2 C22 -36.84(12)
C10 Ru1 Ru2 C22 40.85(16)
C11 Ru1 Ru2 C22 5.00(13)
C7 Ru1 Ru2 C8 23.79(14)
C3 Ru1 Ru2 C8 -116.75(12)
C2 Ru1 Ru2 C8 -77.67(12)
C13 Ru1 Ru2 C8 43.91(15)
C9 Ru1 Ru2 C8 -113(4)
C12 Ru1 Ru2 C8 82.80(12)
C10 Ru1 Ru2 C8 160.49(16)
C11 Ru1 Ru2 C8 124.63(13)
O1 C1 C2 C3 -157.2(3)
C6 C1 C2 C3 23.7(4)
O1 C1 C2 Ru1 123.9(3)
C6 C1 C2 Ru1 -55.3(3)
C7 Ru1 C2 C3 -138.62(18)
C13 Ru1 C2 C3 123.09(18)
C9 Ru1 C2 C3 88.44(19)
C12 Ru1 C2 C3 127.2(2)
C10 Ru1 C2 C3 53.5(2)
C11 Ru1 C2 C3 47.8(3)
Ru2 Ru1 C2 C3 -90.89(17)
C7 Ru1 C2 C1 -25.7(2)
C3 Ru1 C2 C1 112.9(3)
C13 Ru1 C2 C1 -124.0(2)
C9 Ru1 C2 C1 -158.6(2)
C12 Ru1 C2 C1 -119.9(3)
C10 Ru1 C2 C1 166.4(2)
C11 Ru1 C2 C1 160.7(2)
Ru2 Ru1 C2 C1 22.0(2)
C1 C2 C3 C4 -6.9(4)
Ru1 C2 C3 C4 102.4(3)
C1 C2 C3 Ru1 -109.3(3)
C7 Ru1 C3 C2 50.9(2)
C13 Ru1 C3 C2 -80.0(2)
C9 Ru1 C3 C2 -94.71(18)
C12 Ru1 C3 C2 -130.7(2)
C10 Ru1 C3 C2 -133.01(19)
C11 Ru1 C3 C2 -155.09(17)
Ru2 Ru1 C3 C2 85.22(16)
C7 Ru1 C3 C4 -67.1(2)
C2 Ru1 C3 C4 -118.1(3)
C13 Ru1 C3 C4 161.96(19)
C9 Ru1 C3 C4 147.2(2)
C12 Ru1 C3 C4 111.3(3)
C10 Ru1 C3 C4 108.9(2)
C11 Ru1 C3 C4 86.9(2)
Ru2 Ru1 C3 C4 -32.8(2)
C2 C3 C4 O2 166.3(3)
Ru1 C3 C4 O2 -112.7(3)
C2 C3 C4 C5 -13.3(4)
Ru1 C3 C4 C5 67.7(3)
O2 C4 C5 C6 -162.7(3)
C3 C4 C5 C6 16.9(4)
O2 C4 C5 Ru2 116.3(3)
C3 C4 C5 Ru2 -64.1(3)
C7 Ru2 C5 C6 -63.0(2)
C19 Ru2 C5 C6 102.51(18)
C23 Ru2 C5 C6 141.10(18)
C20 Ru2 C5 C6 84.84(19)
C21 Ru2 C5 C6 123.7(2)
C22 Ru2 C5 C6 158.78(16)
C8 Ru2 C5 C6 -22.2(2)
Ru1 Ru2 C5 C6 -91.17(16)
C6 Ru2 C5 C4 116.6(3)
C7 Ru2 C5 C4 53.6(3)
C19 Ru2 C5 C4 -140.9(2)
C23 Ru2 C5 C4 -102.3(2)
C20 Ru2 C5 C4 -158.6(2)
C21 Ru2 C5 C4 -119.7(2)
C22 Ru2 C5 C4 -84.6(2)
C8 Ru2 C5 C4 94.4(2)
Ru1 Ru2 C5 C4 25.4(2)
C4 C5 C6 C1 -0.2(4)
Ru2 C5 C6 C1 104.8(3)
C4 C5 C6 Ru2 -105.0(3)
O1 C1 C6 C5 160.6(3)
C2 C1 C6 C5 -20.2(4)
O1 C1 C6 Ru2 -120.2(3)
C2 C1 C6 Ru2 59.0(3)
C7 Ru2 C6 C5 128.20(18)
C19 Ru2 C6 C5 -78.59(18)
C23 Ru2 C6 C5 -44.4(2)
C20 Ru2 C6 C5 -113.94(18)
C21 Ru2 C6 C5 -123.6(2)
C22 Ru2 C6 C5 -44.4(3)
C8 Ru2 C6 C5 160.07(19)
Ru1 Ru2 C6 C5 84.99(16)
C5 Ru2 C6 C1 -115.5(3)
C7 Ru2 C6 C1 12.7(2)
C19 Ru2 C6 C1 166.0(2)
C23 Ru2 C6 C1 -159.9(2)
C20 Ru2 C6 C1 130.6(2)
C21 Ru2 C6 C1 121.0(2)
C22 Ru2 C6 C1 -159.9(2)
C8 Ru2 C6 C1 44.6(2)
Ru1 Ru2 C6 C1 -30.5(2)
C3 Ru1 C7 C8 -17.7(3)
C2 Ru1 C7 C8 11.6(3)
C13 Ru1 C7 C8 126.0(3)
C9 Ru1 C7 C8 113.0(3)
C12 Ru1 C7 C8 163.1(3)
C10 Ru1 C7 C8 169.9(3)
C11 Ru1 C7 C8 -172.0(3)
Ru2 Ru1 C7 C8 -66.0(3)
C3 Ru1 C7 Ru2 48.25(16)
C2 Ru1 C7 Ru2 77.54(11)
C13 Ru1 C7 Ru2 -168.02(10)
C9 Ru1 C7 Ru2 178.96(11)
C12 Ru1 C7 Ru2 -130.93(11)
C10 Ru1 C7 Ru2 -124.1(2)
C11 Ru1 C7 Ru2 -106.05(11)
C5 Ru2 C7 C8 96.7(2)
C6 Ru2 C7 C8 62.86(19)
C19 Ru2 C7 C8 -53.2(3)
C23 Ru2 C7 C8 -128.7(2)
C20 Ru2 C7 C8 -53.7(2)
C21 Ru2 C7 C8 -86.88(19)
C22 Ru2 C7 C8 -120.60(18)
Ru1 Ru2 C7 C8 138.4(2)
C5 Ru2 C7 Ru1 -41.75(15)
C6 Ru2 C7 Ru1 -75.57(11)
C19 Ru2 C7 Ru1 168.35(17)
C23 Ru2 C7 Ru1 92.88(19)
C20 Ru2 C7 Ru1 167.90(9)
C21 Ru2 C7 Ru1 134.70(11)
C22 Ru2 C7 Ru1 100.97(11)
C8 Ru2 C7 Ru1 -138.4(2)
Ru1 C7 C8 Ru2 69.9(3)
C5 Ru2 C8 C7 -103.12(19)
C6 Ru2 C8 C7 -116.82(19)
C19 Ru2 C8 C7 151.93(18)
C23 Ru2 C8 C7 113.1(3)
C20 Ru2 C8 C7 131.94(19)
C21 Ru2 C8 C7 94.18(19)
C22 Ru2 C8 C7 75.9(2)
Ru1 Ru2 C8 C7 -29.02(16)
C7 Ru1 C9 C13 21.4(2)
C3 Ru1 C9 C13 161.22(19)
C2 Ru1 C9 C13 122.22(18)
C12 Ru1 C9 C13 -38.15(17)
C10 Ru1 C9 C13 -114.6(3)
C11 Ru1 C9 C13 -79.64(19)
Ru2 Ru1 C9 C13 158(4)
C7 Ru1 C9 C10 136.0(2)
C3 Ru1 C9 C10 -84.2(2)
C2 Ru1 C9 C10 -123.20(19)
C13 Ru1 C9 C10 114.6(3)
C12 Ru1 C9 C10 76.43(19)
C11 Ru1 C9 C10 34.94(18)
Ru2 Ru1 C9 C10 -87(4)
C7 Ru1 C9 C14 -99.3(3)
C3 Ru1 C9 C14 40.5(3)
C2 Ru1 C9 C14 1.5(3)
C13 Ru1 C9 C14 -120.7(4)
C12 Ru1 C9 C14 -158.9(4)
C10 Ru1 C9 C14 124.7(4)
C11 Ru1 C9 C14 159.7(4)
Ru2 Ru1 C9 C14 37(5)
C13 C9 C10 C11 -0.3(3)
C14 C9 C10 C11 173.7(3)
Ru1 C9 C10 C11 -63.2(2)
C13 C9 C10 C15 -176.2(3)
C14 C9 C10 C15 -2.2(5)
Ru1 C9 C10 C15 121.0(3)
C13 C9 C10 Ru1 62.86(19)
C14 C9 C10 Ru1 -123.1(3)
C7 Ru1 C10 C11 28.9(3)
C3 Ru1 C10 C11 -144.7(2)
C2 Ru1 C10 C11 -175.02(18)
C13 Ru1 C10 C11 79.7(2)
C9 Ru1 C10 C11 118.7(3)
C12 Ru1 C10 C11 36.66(18)
Ru2 Ru1 C10 C11 -63.1(2)
C7 Ru1 C10 C9 -89.8(3)
C3 Ru1 C10 C9 96.6(2)
C2 Ru1 C10 C9 66.3(2)
C13 Ru1 C10 C9 -38.97(18)
C12 Ru1 C10 C9 -82.04(19)
C11 Ru1 C10 C9 -118.7(3)
Ru2 Ru1 C10 C9 178.18(13)
C7 Ru1 C10 C15 152.9(3)
C3 Ru1 C10 C15 -20.6(3)
C2 Ru1 C10 C15 -51.0(4)
C13 Ru1 C10 C15 -156.2(4)
C9 Ru1 C10 C15 -117.3(4)
C12 Ru1 C10 C15 160.7(4)
C11 Ru1 C10 C15 124.0(4)
Ru2 Ru1 C10 C15 60.9(4)
C9 C10 C11 C12 0.0(3)
C15 C10 C11 C12 175.8(3)
Ru1 C10 C11 C12 -59.9(2)
C9 C10 C11 C16 -173.8(3)
C15 C10 C11 C16 1.9(5)
Ru1 C10 C11 C16 126.2(3)
C9 C10 C11 Ru1 60.0(2)
C15 C10 C11 Ru1 -124.3(3)
C7 Ru1 C11 C10 -163.90(18)
C3 Ru1 C11 C10 40.6(2)
C2 Ru1 C11 C10 9.0(3)
C13 Ru1 C11 C10 -81.2(2)
C9 Ru1 C11 C10 -38.12(19)
C12 Ru1 C11 C10 -119.1(3)
Ru2 Ru1 C11 C10 140.79(16)
C7 Ru1 C11 C12 -44.8(2)
C3 Ru1 C11 C12 159.66(18)
C2 Ru1 C11 C12 128.1(2)
C13 Ru1 C11 C12 37.87(18)
C9 Ru1 C11 C12 81.0(2)
C10 Ru1 C11 C12 119.1(3)
Ru2 Ru1 C11 C12 -100.11(17)
C7 Ru1 C11 C16 76.0(3)
C3 Ru1 C11 C16 -79.5(3)
C2 Ru1 C11 C16 -111.1(3)
C13 Ru1 C11 C16 158.7(4)
C9 Ru1 C11 C16 -158.2(4)
C12 Ru1 C11 C16 120.8(4)
C10 Ru1 C11 C16 -120.1(4)
Ru2 Ru1 C11 C16 20.7(4)
C10 C11 C12 C13 0.2(3)
C16 C11 C12 C13 174.0(3)
Ru1 C11 C12 C13 -60.31(19)
C10 C11 C12 C17 -172.7(3)
C16 C11 C12 C17 1.0(5)
Ru1 C11 C12 C17 126.8(3)
C10 C11 C12 Ru1 60.5(2)
C16 C11 C12 Ru1 -125.7(3)
C7 Ru1 C12 C11 140.65(19)
C3 Ru1 C12 C11 -38.0(3)
C2 Ru1 C12 C11 -123.6(2)
C13 Ru1 C12 C11 -117.5(3)
C9 Ru1 C12 C11 -79.2(2)
C10 Ru1 C12 C11 -35.32(18)
Ru2 Ru1 C12 C11 100.43(17)
C7 Ru1 C12 C13 -101.83(19)
C3 Ru1 C12 C13 79.5(3)
C2 Ru1 C12 C13 -6.1(3)
C9 Ru1 C12 C13 38.31(18)
C10 Ru1 C12 C13 82.2(2)
C11 Ru1 C12 C13 117.5(3)
Ru2 Ru1 C12 C13 -142.05(15)
C7 Ru1 C12 C17 19.2(3)
C3 Ru1 C12 C17 -159.5(3)
C2 Ru1 C12 C17 114.9(3)
C13 Ru1 C12 C17 121.0(4)
C9 Ru1 C12 C17 159.3(3)
C10 Ru1 C12 C17 -156.8(3)
C11 Ru1 C12 C17 -121.5(4)
Ru2 Ru1 C12 C17 -21.1(3)
C10 C9 C13 C12 0.4(3)
C14 C9 C13 C12 -173.7(3)
Ru1 C9 C13 C12 65.0(2)
C10 C9 C13 C18 174.2(3)
C14 C9 C13 C18 0.0(5)
Ru1 C9 C13 C18 -121.3(3)
C10 C9 C13 Ru1 -64.52(19)
C14 C9 C13 Ru1 121.3(3)
C11 C12 C13 C9 -0.4(3)
C17 C12 C13 C9 172.3(3)
Ru1 C12 C13 C9 -63.8(2)
C11 C12 C13 C18 -174.1(3)
C17 C12 C13 C18 -1.4(5)
Ru1 C12 C13 C18 122.5(3)
C11 C12 C13 Ru1 63.4(2)
C17 C12 C13 Ru1 -123.9(3)
C7 Ru1 C13 C9 -164.20(18)
C3 Ru1 C13 C9 -24.4(2)
C2 Ru1 C13 C9 -66.9(2)
C12 Ru1 C13 C9 116.2(3)
C10 Ru1 C13 C9 39.57(19)
C11 Ru1 C13 C9 79.53(19)
Ru2 Ru1 C13 C9 -179.29(14)
C7 Ru1 C13 C12 79.56(19)
C3 Ru1 C13 C12 -140.62(18)
C2 Ru1 C13 C12 176.83(17)
C9 Ru1 C13 C12 -116.2(3)
C10 Ru1 C13 C12 -76.7(2)
C11 Ru1 C13 C12 -36.71(18)
Ru2 Ru1 C13 C12 64.5(2)
C7 Ru1 C13 C18 -42.9(3)
C3 Ru1 C13 C18 97.0(3)
C2 Ru1 C13 C18 54.4(3)
C9 Ru1 C13 C18 121.3(4)
C12 Ru1 C13 C18 -122.4(4)
C10 Ru1 C13 C18 160.9(3)
C11 Ru1 C13 C18 -159.1(3)
Ru2 Ru1 C13 C18 -58.0(3)
C5 Ru2 C19 C20 -154.66(18)
C6 Ru2 C19 C20 -117.26(18)
C7 Ru2 C19 C20 -0.7(3)
C23 Ru2 C19 C20 116.5(3)
C21 Ru2 C19 C20 37.82(17)
C22 Ru2 C19 C20 79.09(18)
C8 Ru2 C19 C20 -34.2(2)
Ru1 Ru2 C19 C20 149.1(2)
C5 Ru2 C19 C23 88.81(19)
C6 Ru2 C19 C23 126.21(18)
C7 Ru2 C19 C23 -117.2(2)
C20 Ru2 C19 C23 -116.5(3)
C21 Ru2 C19 C23 -78.71(19)
C22 Ru2 C19 C23 -37.44(17)
C8 Ru2 C19 C23 -150.74(18)
Ru1 Ru2 C19 C23 32.5(4)
C5 Ru2 C19 C24 -34.6(3)
C6 Ru2 C19 C24 2.8(3)
C7 Ru2 C19 C24 119.4(3)
C23 Ru2 C19 C24 -123.4(3)
C20 Ru2 C19 C24 120.0(3)
C21 Ru2 C19 C24 157.9(3)
C22 Ru2 C19 C24 -160.9(3)
C8 Ru2 C19 C24 85.8(3)
Ru1 Ru2 C19 C24 -90.9(4)
C23 C19 C20 C21 -0.7(3)
C24 C19 C20 C21 175.0(3)
Ru2 C19 C20 C21 -63.06(19)
C23 C19 C20 C25 -173.1(3)
C24 C19 C20 C25 2.6(5)
Ru2 C19 C20 C25 124.6(3)
C23 C19 C20 Ru2 62.3(2)
C24 C19 C20 Ru2 -122.0(3)
C5 Ru2 C20 C19 29.9(2)
C6 Ru2 C20 C19 71.21(19)
C7 Ru2 C20 C19 179.63(17)
C23 Ru2 C20 C19 -38.67(18)
C21 Ru2 C20 C19 -117.1(2)
C22 Ru2 C20 C19 -80.63(19)
C8 Ru2 C20 C19 151.45(18)
Ru1 Ru2 C20 C19 -159.63(16)
C5 Ru2 C20 C21 147.03(17)
C6 Ru2 C20 C21 -171.67(17)
C7 Ru2 C20 C21 -63.25(19)
C19 Ru2 C20 C21 117.1(2)
C23 Ru2 C20 C21 78.45(18)
C22 Ru2 C20 C21 36.48(17)
C8 Ru2 C20 C21 -91.43(18)
Ru1 Ru2 C20 C21 -42.5(3)
C5 Ru2 C20 C25 -89.7(3)
C6 Ru2 C20 C25 -48.4(3)
C7 Ru2 C20 C25 60.0(3)
C19 Ru2 C20 C25 -119.7(3)
C23 Ru2 C20 C25 -158.3(3)
C21 Ru2 C20 C25 123.2(3)
C22 Ru2 C20 C25 159.7(3)
C8 Ru2 C20 C25 31.8(3)
Ru1 Ru2 C20 C25 80.7(3)
C19 C20 C21 C22 -0.8(3)
C25 C20 C21 C22 171.3(3)
Ru2 C20 C21 C22 -62.9(2)
C19 C20 C21 C26 -173.7(3)
C25 C20 C21 C26 -1.5(5)
Ru2 C20 C21 C26 124.3(3)
C19 C20 C21 Ru2 62.05(19)
C25 C20 C21 Ru2 -125.8(3)
C5 Ru2 C21 C22 56.3(3)
C6 Ru2 C21 C22 132.6(2)
C7 Ru2 C21 C22 -117.80(18)
C19 Ru2 C21 C22 80.34(19)
C23 Ru2 C21 C22 36.64(18)
C20 Ru2 C21 C22 117.8(3)
C8 Ru2 C21 C22 -153.62(18)
Ru1 Ru2 C21 C22 -81.58(18)
C5 Ru2 C21 C20 -61.5(3)
C6 Ru2 C21 C20 14.8(3)
C7 Ru2 C21 C20 124.36(18)
C19 Ru2 C21 C20 -37.50(17)
C23 Ru2 C21 C20 -81.20(19)
C22 Ru2 C21 C20 -117.8(3)
C8 Ru2 C21 C20 88.54(18)
Ru1 Ru2 C21 C20 160.59(14)
C5 Ru2 C21 C26 178.1(2)
C6 Ru2 C21 C26 -105.6(3)
C7 Ru2 C21 C26 4.0(3)
C19 Ru2 C21 C26 -157.9(3)
C23 Ru2 C21 C26 158.4(3)
C20 Ru2 C21 C26 -120.4(3)
C22 Ru2 C21 C26 121.8(3)
C8 Ru2 C21 C26 -31.9(3)
Ru1 Ru2 C21 C26 40.2(3)
C20 C21 C22 C23 2.1(3)
C26 C21 C22 C23 175.0(3)
Ru2 C21 C22 C23 -59.1(2)
C20 C21 C22 C27 -173.1(3)
C26 C21 C22 C27 -0.2(5)
Ru2 C21 C22 C27 125.8(3)
C20 C21 C22 Ru2 61.14(19)
C26 C21 C22 Ru2 -126.0(3)
C5 Ru2 C22 C21 -149.18(17)
C6 Ru2 C22 C21 -119.0(3)
C7 Ru2 C22 C21 68.67(19)
C19 Ru2 C22 C21 -80.12(18)
C23 Ru2 C22 C21 -119.0(3)
C20 Ru2 C22 C21 -37.72(17)
C8 Ru2 C22 C21 31.9(2)
Ru1 Ru2 C22 C21 116.34(16)
C5 Ru2 C22 C23 -30.2(2)
C6 Ru2 C22 C23 0.0(3)
C7 Ru2 C22 C23 -172.33(17)
C19 Ru2 C22 C23 38.87(17)
C20 Ru2 C22 C23 81.28(18)
C21 Ru2 C22 C23 119.0(3)
C8 Ru2 C22 C23 150.85(17)
Ru1 Ru2 C22 C23 -124.66(15)
C5 Ru2 C22 C27 90.0(3)
C6 Ru2 C22 C27 120.1(3)
C7 Ru2 C22 C27 -52.2(3)
C19 Ru2 C22 C27 159.0(3)
C23 Ru2 C22 C27 120.2(4)
C20 Ru2 C22 C27 -158.5(3)
C21 Ru2 C22 C27 -120.8(4)
C8 Ru2 C22 C27 -89.0(3)
Ru1 Ru2 C22 C27 -4.5(3)
C21 C22 C23 C19 -2.5(3)
C27 C22 C23 C19 172.6(3)
Ru2 C22 C23 C19 -62.8(2)
C21 C22 C23 C28 -175.2(3)
C27 C22 C23 C28 -0.1(5)
Ru2 C22 C23 C28 124.5(3)
C21 C22 C23 Ru2 60.3(2)
C27 C22 C23 Ru2 -124.6(3)
C20 C19 C23 C22 2.0(3)
C24 C19 C23 C22 -173.5(3)
Ru2 C19 C23 C22 65.0(2)
C20 C19 C23 C28 174.4(3)
C24 C19 C23 C28 -1.1(5)
Ru2 C19 C23 C28 -122.6(3)
C20 C19 C23 Ru2 -63.0(2)
C24 C19 C23 Ru2 121.5(3)
C5 Ru2 C23 C22 154.26(18)
C6 Ru2 C23 C22 179.99(16)
C7 Ru2 C23 C22 12.8(3)
C19 Ru2 C23 C22 -116.4(2)
C20 Ru2 C23 C22 -78.78(18)
C21 Ru2 C23 C22 -36.06(16)
C8 Ru2 C23 C22 -57.6(3)
Ru1 Ru2 C23 C22 74.61(18)
C5 Ru2 C23 C19 -89.38(18)
C6 Ru2 C23 C19 -63.7(2)
C7 Ru2 C23 C19 129.1(2)
C20 Ru2 C23 C19 37.57(17)
C21 Ru2 C23 C19 80.29(18)
C22 Ru2 C23 C19 116.4(2)
C8 Ru2 C23 C19 58.8(3)
Ru1 Ru2 C23 C19 -169.04(13)
C5 Ru2 C23 C28 32.9(3)
C6 Ru2 C23 C28 58.6(3)
C7 Ru2 C23 C28 -108.6(3)
C19 Ru2 C23 C28 122.2(4)
C20 Ru2 C23 C28 159.8(3)
C21 Ru2 C23 C28 -157.5(3)
C22 Ru2 C23 C28 -121.4(4)
C8 Ru2 C23 C28 -179.0(3)
Ru1 Ru2 C23 C28 -46.8(3)
C35 Ru3 Ru4 C33 143.55(16)
C31 Ru3 Ru4 C33 2.78(13)
C30 Ru3 Ru4 C33 41.72(13)
C40 Ru3 Ru4 C33 -146.53(14)
C41 Ru3 Ru4 C33 172.48(16)
C37 Ru3 Ru4 C33 135.9(5)
C39 Ru3 Ru4 C33 -104.09(14)
C38 Ru3 Ru4 C33 -68.97(19)
C35 Ru3 Ru4 C34 105.13(16)
C31 Ru3 Ru4 C34 -35.64(13)
C30 Ru3 Ru4 C34 3.30(13)
C40 Ru3 Ru4 C34 175.05(14)
C41 Ru3 Ru4 C34 134.06(16)
C37 Ru3 Ru4 C34 97.5(5)
C39 Ru3 Ru4 C34 -142.51(13)
C38 Ru3 Ru4 C34 -107.39(19)
C31 Ru3 Ru4 C35 -140.77(16)
C30 Ru3 Ru4 C35 -101.84(16)
C40 Ru3 Ru4 C35 69.92(16)
C41 Ru3 Ru4 C35 28.93(18)
C37 Ru3 Ru4 C35 -7.6(5)
C39 Ru3 Ru4 C35 112.36(16)
C38 Ru3 Ru4 C35 147.5(2)
C35 Ru3 Ru4 C48 -28.59(16)
C31 Ru3 Ru4 C48 -169.36(13)
C30 Ru3 Ru4 C48 -130.43(13)
C40 Ru3 Ru4 C48 41.33(14)
C41 Ru3 Ru4 C48 0.34(16)
C37 Ru3 Ru4 C48 -36.2(5)
C39 Ru3 Ru4 C48 83.77(13)
C38 Ru3 Ru4 C48 118.89(19)
C35 Ru3 Ru4 C47 -157.6(2)
C31 Ru3 Ru4 C47 61.67(18)
C30 Ru3 Ru4 C47 100.61(18)
C40 Ru3 Ru4 C47 -87.63(18)
C41 Ru3 Ru4 C47 -128.6(2)
C37 Ru3 Ru4 C47 -165.2(5)
C39 Ru3 Ru4 C47 -45.19(18)
C38 Ru3 Ru4 C47 -10.1(2)
C35 Ru3 Ru4 C51 -134.34(14)
C31 Ru3 Ru4 C51 84.89(11)
C30 Ru3 Ru4 C51 123.82(11)
C40 Ru3 Ru4 C51 -64.42(11)
C41 Ru3 Ru4 C51 -105.41(14)
C37 Ru3 Ru4 C51 -142.0(5)
C39 Ru3 Ru4 C51 -21.98(11)
C38 Ru3 Ru4 C51 13.14(17)
C35 Ru3 Ru4 C49 -58.07(13)
C31 Ru3 Ru4 C49 161.15(10)
C30 Ru3 Ru4 C49 -159.91(10)
C40 Ru3 Ru4 C49 11.84(11)
C41 Ru3 Ru4 C49 -29.14(14)
C37 Ru3 Ru4 C49 -65.7(5)
C39 Ru3 Ru4 C49 54.28(11)
C38 Ru3 Ru4 C49 89.41(17)
C35 Ru3 Ru4 C50 -97.07(13)
C31 Ru3 Ru4 C50 122.16(10)
C30 Ru3 Ru4 C50 161.10(10)
C40 Ru3 Ru4 C50 -27.15(11)
C41 Ru3 Ru4 C50 -68.14(14)
C37 Ru3 Ru4 C50 -104.7(5)
C39 Ru3 Ru4 C50 15.29(11)
C38 Ru3 Ru4 C50 50.41(17)
C35 Ru3 Ru4 C36 23.89(16)
C31 Ru3 Ru4 C36 -116.88(14)
C30 Ru3 Ru4 C36 -77.95(14)
C40 Ru3 Ru4 C36 93.81(14)
C41 Ru3 Ru4 C36 52.82(17)
C37 Ru3 Ru4 C36 16.3(5)
C39 Ru3 Ru4 C36 136.25(14)
C38 Ru3 Ru4 C36 171.37(19)
O3 C29 C30 C31 -158.6(3)
C34 C29 C30 C31 22.8(4)
O3 C29 C30 Ru3 123.6(3)
C34 C29 C30 Ru3 -55.0(4)
C35 Ru3 C30 C31 -137.9(2)
C40 Ru3 C30 C31 111.7(4)
C41 Ru3 C30 C31 129.7(2)
C37 Ru3 C30 C31 100.2(2)
C39 Ru3 C30 C31 44.7(3)
C38 Ru3 C30 C31 63.4(2)
Ru4 Ru3 C30 C31 -90.05(18)
C35 Ru3 C30 C29 -25.5(3)
C31 Ru3 C30 C29 112.4(3)
C40 Ru3 C30 C29 -135.9(3)
C41 Ru3 C30 C29 -117.9(3)
C37 Ru3 C30 C29 -147.4(3)
C39 Ru3 C30 C29 157.1(2)
C38 Ru3 C30 C29 175.8(2)
Ru4 Ru3 C30 C29 22.4(2)
C29 C30 C31 C32 -8.0(5)
Ru3 C30 C31 C32 100.5(3)
C29 C30 C31 Ru3 -108.4(3)
C35 Ru3 C31 C30 51.8(2)
C40 Ru3 C31 C30 -146.2(2)
C41 Ru3 C31 C30 -82.8(3)
C37 Ru3 C31 C30 -86.5(2)
C39 Ru3 C31 C30 -150.91(19)
C38 Ru3 C31 C30 -120.1(2)
Ru4 Ru3 C31 C30 85.93(18)
C35 Ru3 C31 C32 -66.6(3)
C30 Ru3 C31 C32 -118.4(3)
C40 Ru3 C31 C32 95.5(3)
C41 Ru3 C31 C32 158.8(2)
C37 Ru3 C31 C32 155.1(2)
C39 Ru3 C31 C32 90.7(2)
C38 Ru3 C31 C32 121.6(2)
Ru4 Ru3 C31 C32 -32.4(2)
C30 C31 C32 O4 170.2(3)
Ru3 C31 C32 O4 -109.0(3)
C30 C31 C32 C33 -9.3(4)
Ru3 C31 C32 C33 71.6(3)
O4 C32 C33 C34 -167.6(3)
C31 C32 C33 C34 11.9(5)
O4 C32 C33 Ru4 111.8(3)
C31 C32 C33 Ru4 -68.7(3)
C35 Ru4 C33 C34 -62.1(2)
C48 Ru4 C33 C34 85.6(2)
C47 Ru4 C33 C34 102.84(18)
C51 Ru4 C33 C34 140.73(19)
C49 Ru4 C33 C34 125.5(2)
C50 Ru4 C33 C34 159.28(16)
C36 Ru4 C33 C34 -21.6(2)
Ru3 Ru4 C33 C34 -90.49(18)
C34 Ru4 C33 C32 117.4(3)
C35 Ru4 C33 C32 55.3(3)
C48 Ru4 C33 C32 -157.0(2)
C47 Ru4 C33 C32 -139.8(2)
C51 Ru4 C33 C32 -101.9(2)
C49 Ru4 C33 C32 -117.1(2)
C50 Ru4 C33 C32 -83.3(2)
C36 Ru4 C33 C32 95.8(3)
Ru3 Ru4 C33 C32 26.9(2)
C32 C33 C34 C29 2.9(5)
Ru4 C33 C34 C29 105.0(3)
C32 C33 C34 Ru4 -102.1(3)
O3 C29 C34 C33 161.0(3)
C30 C29 C34 C33 -20.4(5)
O3 C29 C34 Ru4 -120.8(3)
C30 C29 C34 Ru4 57.8(4)
C35 Ru4 C34 C33 128.8(2)
C48 Ru4 C34 C33 -113.69(18)
C47 Ru4 C34 C33 -78.64(19)
C51 Ru4 C34 C33 -45.0(2)
C49 Ru4 C34 C33 -122.7(2)
C50 Ru4 C34 C33 -42.8(3)
C36 Ru4 C34 C33 160.4(2)
Ru3 Ru4 C34 C33 85.77(18)
C33 Ru4 C34 C29 -114.6(3)
C35 Ru4 C34 C29 14.2(3)
C48 Ru4 C34 C29 131.8(2)
C47 Ru4 C34 C29 166.8(2)
C51 Ru4 C34 C29 -159.6(2)
C49 Ru4 C34 C29 122.7(2)
C50 Ru4 C34 C29 -157.37(18)
C36 Ru4 C34 C29 45.9(2)
Ru3 Ru4 C34 C29 -28.8(2)
C31 Ru3 C35 C36 -18.4(4)
C30 Ru3 C35 C36 11.2(4)
C40 Ru3 C35 C36 172.0(4)
C41 Ru3 C35 C36 134.0(4)
C37 Ru3 C35 C36 112.3(3)
C39 Ru3 C35 C36 -170.9(3)
C38 Ru3 C35 C36 144.7(3)
Ru4 Ru3 C35 C36 -66.1(3)
C31 Ru3 C35 Ru4 47.79(17)
C30 Ru3 C35 Ru4 77.36(12)
C40 Ru3 C35 Ru4 -121.81(12)
C41 Ru3 C35 Ru4 -159.89(12)
C37 Ru3 C35 Ru4 178.44(10)
C39 Ru3 C35 Ru4 -104.75(14)
C38 Ru3 C35 Ru4 -149.2(2)
C33 Ru4 C35 C36 95.7(2)
C34 Ru4 C35 C36 62.2(2)
C48 Ru4 C35 C36 -54.6(2)
C47 Ru4 C35 C36 -53.5(3)
C51 Ru4 C35 C36 -127.6(2)
C49 Ru4 C35 C36 -88.3(2)
C50 Ru4 C35 C36 -121.8(2)
Ru3 Ru4 C35 C36 138.2(3)
C33 Ru4 C35 Ru3 -42.44(17)
C34 Ru4 C35 Ru3 -75.93(13)
C48 Ru4 C35 Ru3 167.18(7)
C47 Ru4 C35 Ru3 168.33(10)
C51 Ru4 C35 Ru3 94.19(16)
C49 Ru4 C35 Ru3 133.49(10)
C50 Ru4 C35 Ru3 100.05(10)
C36 Ru4 C35 Ru3 -138.2(3)
Ru3 C35 C36 Ru4 70.2(3)
C33 Ru4 C36 C35 -103.7(2)
C34 Ru4 C36 C35 -117.1(2)
C48 Ru4 C36 C35 131.0(2)
C47 Ru4 C36 C35 151.38(18)
C51 Ru4 C36 C35 114.4(2)
C49 Ru4 C36 C35 93.2(2)
C50 Ru4 C36 C35 75.4(2)
Ru3 Ru4 C36 C35 -29.08(18)
C35 Ru3 C37 C41 37.3(2)
C31 Ru3 C37 C41 176.1(2)
C30 Ru3 C37 C41 137.0(2)
C40 Ru3 C37 C41 -38.5(2)
C39 Ru3 C37 C41 -81.0(2)
C38 Ru3 C37 C41 -117.1(3)
Ru4 Ru3 C37 C41 44.0(6)
C35 Ru3 C37 C38 154.43(18)
C31 Ru3 C37 C38 -66.8(2)
C30 Ru3 C37 C38 -105.86(19)
C40 Ru3 C37 C38 78.66(19)
C41 Ru3 C37 C38 117.1(3)
C39 Ru3 C37 C38 36.12(17)
Ru4 Ru3 C37 C38 161.1(4)
C35 Ru3 C37 C42 -84.0(3)
C31 Ru3 C37 C42 54.7(3)
C30 Ru3 C37 C42 15.7(3)
C40 Ru3 C37 C42 -159.8(3)
C41 Ru3 C37 C42 -121.4(4)
C39 Ru3 C37 C42 157.6(3)
C38 Ru3 C37 C42 121.5(4)
Ru4 Ru3 C37 C42 -77.3(6)
C41 C37 C38 C39 1.5(3)
C42 C37 C38 C39 177.2(3)
Ru3 C37 C38 C39 -59.9(2)
C41 C37 C38 C43 -173.1(3)
C42 C37 C38 C43 2.7(5)
Ru3 C37 C38 C43 125.5(3)
C41 C37 C38 Ru3 61.4(2)
C42 C37 C38 Ru3 -122.8(3)
C35 Ru3 C38 C39 69.4(3)
C31 Ru3 C38 C39 -125.0(2)
C30 Ru3 C38 C39 -159.17(19)
C40 Ru3 C38 C39 38.04(19)
C41 Ru3 C38 C39 81.5(2)
C37 Ru3 C38 C39 119.4(3)
Ru4 Ru3 C38 C39 -53.5(3)
C35 Ru3 C38 C37 -50.0(3)
C31 Ru3 C38 C37 115.6(2)
C30 Ru3 C38 C37 81.5(2)
C40 Ru3 C38 C37 -81.3(2)
C41 Ru3 C38 C37 -37.85(18)
C39 Ru3 C38 C37 -119.4(3)
Ru4 Ru3 C38 C37 -172.90(14)
C35 Ru3 C38 C43 -169.7(3)
C31 Ru3 C38 C43 -4.1(3)
C30 Ru3 C38 C43 -38.3(4)
C40 Ru3 C38 C43 159.0(4)
C41 Ru3 C38 C43 -157.6(4)
C37 Ru3 C38 C43 -119.7(4)
C39 Ru3 C38 C43 120.9(4)
Ru4 Ru3 C38 C43 67.4(4)
C37 C38 C39 C40 -1.4(3)
C43 C38 C39 C40 173.1(3)
Ru3 C38 C39 C40 -61.1(2)
C37 C38 C39 C44 -176.8(3)
C43 C38 C39 C44 -2.2(5)
Ru3 C38 C39 C44 123.5(3)
C37 C38 C39 Ru3 59.7(2)
C43 C38 C39 Ru3 -125.8(3)
C35 Ru3 C39 C38 -145.59(19)
C31 Ru3 C39 C38 58.6(2)
C30 Ru3 C39 C38 31.2(3)
C40 Ru3 C39 C38 -116.9(3)
C41 Ru3 C39 C38 -78.6(2)
C37 Ru3 C39 C38 -36.20(18)
Ru4 Ru3 C39 C38 153.73(16)
C35 Ru3 C39 C40 -28.7(3)
C31 Ru3 C39 C40 175.48(19)
C30 Ru3 C39 C40 148.1(2)
C41 Ru3 C39 C40 38.23(19)
C37 Ru3 C39 C40 80.7(2)
C38 Ru3 C39 C40 116.9(3)
Ru4 Ru3 C39 C40 -89.41(19)
C35 Ru3 C39 C44 93.4(3)
C31 Ru3 C39 C44 -62.4(3)
C30 Ru3 C39 C44 -89.8(3)
C40 Ru3 C39 C44 122.1(4)
C41 Ru3 C39 C44 160.4(3)
C37 Ru3 C39 C44 -157.2(3)
C38 Ru3 C39 C44 -121.0(4)
Ru4 Ru3 C39 C44 32.7(3)
C38 C39 C40 C41 0.8(3)
C44 C39 C40 C41 176.0(3)
Ru3 C39 C40 C41 -62.6(2)
C38 C39 C40 C45 -169.8(3)
C44 C39 C40 C45 5.4(5)
Ru3 C39 C40 C45 126.8(3)
C38 C39 C40 Ru3 63.4(2)
C44 C39 C40 Ru3 -121.4(3)
C35 Ru3 C40 C39 157.3(2)
C31 Ru3 C40 C39 -7.4(3)
C30 Ru3 C40 C39 -91.9(4)
C41 Ru3 C40 C39 -116.8(3)
C37 Ru3 C40 C39 -79.0(2)
C38 Ru3 C40 C39 -37.24(19)
Ru4 Ru3 C40 C39 112.12(18)
C35 Ru3 C40 C41 -85.84(19)
C31 Ru3 C40 C41 109.4(3)
C30 Ru3 C40 C41 24.9(4)
C37 Ru3 C40 C41 37.79(18)
C39 Ru3 C40 C41 116.8(3)
C38 Ru3 C40 C41 79.6(2)
Ru4 Ru3 C40 C41 -131.06(16)
C35 Ru3 C40 C45 34.6(3)
C31 Ru3 C40 C45 -130.2(3)
C30 Ru3 C40 C45 145.3(4)
C41 Ru3 C40 C45 120.4(4)
C37 Ru3 C40 C45 158.2(4)
C39 Ru3 C40 C45 -122.7(4)
C38 Ru3 C40 C45 -160.0(4)
Ru4 Ru3 C40 C45 -10.6(4)
C38 C37 C41 C40 -1.0(3)
C42 C37 C41 C40 -176.7(3)
Ru3 C37 C41 C40 62.6(2)
C38 C37 C41 C46 173.6(3)
C42 C37 C41 C46 -2.1(5)
Ru3 C37 C41 C46 -122.8(3)
C38 C37 C41 Ru3 -63.7(2)
C42 C37 C41 Ru3 120.7(3)
C39 C40 C41 C37 0.1(3)
C45 C40 C41 C37 170.8(3)
Ru3 C40 C41 C37 -63.8(2)
C39 C40 C41 C46 -174.5(3)
C45 C40 C41 C46 -3.9(5)
Ru3 C40 C41 C46 121.6(3)
C39 C40 C41 Ru3 64.0(2)
C45 C40 C41 Ru3 -125.4(3)
C35 Ru3 C41 C37 -148.7(2)
C31 Ru3 C41 C37 -5.9(3)
C30 Ru3 C41 C37 -53.5(2)
C40 Ru3 C41 C37 116.4(3)
C39 Ru3 C41 C37 78.8(2)
C38 Ru3 C41 C37 37.18(18)
Ru4 Ru3 C41 C37 -170.08(14)
C35 Ru3 C41 C40 94.9(2)
C31 Ru3 C41 C40 -122.3(2)
C30 Ru3 C41 C40 -169.91(18)
C37 Ru3 C41 C40 -116.4(3)
C39 Ru3 C41 C40 -37.62(18)
C38 Ru3 C41 C40 -79.3(2)
Ru4 Ru3 C41 C40 73.5(2)
C35 Ru3 C41 C46 -25.9(3)
C31 Ru3 C41 C46 116.9(3)
C30 Ru3 C41 C46 69.3(3)
C40 Ru3 C41 C46 -120.8(4)
C37 Ru3 C41 C46 122.8(4)
C39 Ru3 C41 C46 -158.4(3)
C38 Ru3 C41 C46 159.9(3)
Ru4 Ru3 C41 C46 -47.3(3)
C33 Ru4 C47 C48 -155.14(9)
C34 Ru4 C47 C48 -117.72(9)
C35 Ru4 C47 C48 -1.76(18)
C51 Ru4 C47 C48 116.1
C49 Ru4 C47 C48 38.3
C50 Ru4 C47 C48 79.7
C36 Ru4 C47 C48 -35.17(11)
Ru3 Ru4 C47 C48 146.46(16)
C33 Ru4 C47 C51 88.73(9)
C34 Ru4 C47 C51 126.16(9)
C35 Ru4 C47 C51 -117.88(19)
C48 Ru4 C47 C51 -116.1
C49 Ru4 C47 C51 -77.8
C50 Ru4 C47 C51 -36.5
C36 Ru4 C47 C51 -151.29(12)
Ru3 Ru4 C47 C51 30.33(13)
C33 Ru4 C47 C52 -34.96(10)
C34 Ru4 C47 C52 2.46(10)
C35 Ru4 C47 C52 118.42(18)
C48 Ru4 C47 C52 120.2
C51 Ru4 C47 C52 -123.7
C49 Ru4 C47 C52 158.5
C50 Ru4 C47 C52 -160.2
C36 Ru4 C47 C52 85.01(12)
Ru3 Ru4 C47 C52 -93.37(15)
C51 C47 C48 C49 -1.0
C52 C47 C48 C49 172.3
Ru4 C47 C48 C49 -63.7
C51 C47 C48 C53 -175.6(2)
C52 C47 C48 C53 -2.4(2)
Ru4 C47 C48 C53 121.7(2)
C51 C47 C48 Ru4 62.7
C52 C47 C48 Ru4 -124.0
C33 Ru4 C48 C47 29.45(11)
C34 Ru4 C48 C47 71.06(10)
C35 Ru4 C48 C47 179.03(10)
C51 Ru4 C48 C47 -38.5
C49 Ru4 C48 C47 -116.5
C50 Ru4 C48 C47 -80.1
C36 Ru4 C48 C47 150.58(10)
Ru3 Ru4 C48 C47 -159.70(9)
C33 Ru4 C48 C49 145.98(11)
C34 Ru4 C48 C49 -172.41(10)
C35 Ru4 C48 C49 -64.44(10)
C47 Ru4 C48 C49 116.5
C51 Ru4 C48 C49 78.0
C50 Ru4 C48 C49 36.5
C36 Ru4 C48 C49 -92.89(10)
Ru3 Ru4 C48 C49 -43.17(8)
C33 Ru4 C48 C53 -91.3(3)
C34 Ru4 C48 C53 -49.7(3)
C35 Ru4 C48 C53 58.3(3)
C47 Ru4 C48 C53 -120.8(3)
C51 Ru4 C48 C53 -159.3(3)
C49 Ru4 C48 C53 122.7(3)
C50 Ru4 C48 C53 159.2(3)
C36 Ru4 C48 C53 29.8(3)
Ru3 Ru4 C48 C53 79.5(3)
C47 C48 C49 C50 0.3
C53 C48 C49 C50 174.9(2)
Ru4 C48 C49 C50 -62.9
C47 C48 C49 C54 -173.4(2)
C53 C48 C49 C54 1.1(3)
Ru4 C48 C49 C54 123.4(2)
C47 C48 C49 Ru4 63.2
C53 C48 C49 Ru4 -122.3(2)
C33 Ru4 C49 C50 54.34(18)
C34 Ru4 C49 C50 131.44(19)
C35 Ru4 C49 C50 -118.98(9)
C48 Ru4 C49 C50 117.7
C47 Ru4 C49 C50 80.2
C51 Ru4 C49 C50 37.0
C36 Ru4 C49 C50 -154.73(9)
Ru3 Ru4 C49 C50 -82.40(3)
C33 Ru4 C49 C48 -63.35(18)
C34 Ru4 C49 C48 13.74(18)
C35 Ru4 C49 C48 123.32(9)
C47 Ru4 C49 C48 -37.5
C51 Ru4 C49 C48 -80.7
C50 Ru4 C49 C48 -117.7
C36 Ru4 C49 C48 87.57(9)
Ru3 Ru4 C49 C48 159.90(4)
C33 Ru4 C49 C54 175.4(3)
C34 Ru4 C49 C54 -107.5(3)
C35 Ru4 C49 C54 2.1(3)
C48 Ru4 C49 C54 -121.2(3)
C47 Ru4 C49 C54 -158.7(3)
C51 Ru4 C49 C54 158.1(3)
C50 Ru4 C49 C54 121.1(3)
C36 Ru4 C49 C54 -33.6(3)
Ru3 Ru4 C49 C54 38.7(3)
C48 C49 C50 C51 0.5
C54 C49 C50 C51 174.4(2)
Ru4 C49 C50 C51 -60.5
C48 C49 C50 C56 -174.2(2)
C54 C49 C50 C56 -0.4(3)
Ru4 C49 C50 C56 124.8(2)
C48 C49 C50 Ru4 61.0
C54 C49 C50 Ru4 -125.1(2)
C33 Ru4 C50 C51 -32.26(11)
C34 Ru4 C50 C51 -3.3(2)
C35 Ru4 C50 C51 -174.45(9)
C48 Ru4 C50 C51 79.9
C47 Ru4 C50 C51 37.7
C49 Ru4 C50 C51 117.7
C36 Ru4 C50 C51 148.74(11)
Ru3 Ru4 C50 C51 -126.93(3)
C33 Ru4 C50 C49 -150.01(11)
C34 Ru4 C50 C49 -121.0(2)
C35 Ru4 C50 C49 67.80(9)
C48 Ru4 C50 C49 -37.9
C47 Ru4 C50 C49 -80.0
C51 Ru4 C50 C49 -117.7
C36 Ru4 C50 C49 30.99(11)
Ru3 Ru4 C50 C49 115.32(2)
C33 Ru4 C50 C56 85.7(3)
C34 Ru4 C50 C56 114.6(3)
C35 Ru4 C50 C56 -56.5(3)
C48 Ru4 C50 C56 -162.2(3)
C47 Ru4 C50 C56 155.7(3)
C51 Ru4 C50 C56 117.9(3)
C49 Ru4 C50 C56 -124.3(3)
C36 Ru4 C50 C56 -93.3(3)
Ru3 Ru4 C50 C56 -9.0(3)
C49 C50 C51 C47 -1.1
C56 C50 C51 C47 173.91(19)
Ru4 C50 C51 C47 -62.3
C49 C50 C51 C55 -176.0(2)
C56 C50 C51 C55 -1.0(3)
Ru4 C50 C51 C55 122.8(2)
C49 C50 C51 Ru4 61.2
C56 C50 C51 Ru4 -123.8(2)
C48 C47 C51 C50 1.3
C52 C47 C51 C50 -171.7
Ru4 C47 C51 C50 64.1
C48 C47 C51 C55 176.1(2)
C52 C47 C51 C55 3.1(2)
Ru4 C47 C51 C55 -121.2(2)
C48 C47 C51 Ru4 -62.7
C52 C47 C51 Ru4 124.3
C33 Ru4 C51 C50 152.33(9)
C34 Ru4 C51 C50 178.34(10)
C35 Ru4 C51 C50 9.31(16)
C48 Ru4 C51 C50 -80.1
C47 Ru4 C51 C50 -117.9
C49 Ru4 C51 C50 -36.9
C36 Ru4 C51 C50 -61.3(2)
Ru3 Ru4 C51 C50 72.08(5)
C33 Ru4 C51 C47 -89.79(9)
C34 Ru4 C51 C47 -63.78(10)
C35 Ru4 C51 C47 127.19(16)
C48 Ru4 C51 C47 37.8
C49 Ru4 C51 C47 81.0
C50 Ru4 C51 C47 117.9
C36 Ru4 C51 C47 56.6(2)
Ru3 Ru4 C51 C47 -170.04(5)
C33 Ru4 C51 C55 32.0(3)
C34 Ru4 C51 C55 58.0(3)
C35 Ru4 C51 C55 -111.0(3)
C48 Ru4 C51 C55 159.6(2)
C47 Ru4 C51 C55 121.8(3)
C49 Ru4 C51 C55 -157.2(2)
C50 Ru4 C51 C55 -120.3(3)
C36 Ru4 C51 C55 178.4(3)
Ru3 Ru4 C51 C55 -48.2(3)
